data_7214787
loop_
_publ_author_name
'Stilinovi\'c, Vladimir'
'U\<zarevi\'c, Krunoslav'
'Cvrtila, Ivica'
'Kaitner, Branko'

_publ_section_title
;
 Bis(morpholine) hydrogen bond pincer -- a novel series of heteroleptic
 Cu(ii) coordination compounds as receptors for electron rich guests
;
_journal_issue 21
_journal_name_full CrystEngComm
_journal_page_first 7493
_journal_paper_doi 10.1039/c2ce25848j
_journal_volume 14
_journal_year 2012
_chemical_formula_moiety 'C18 H27 Cl Cu N2 O4, H2 O'
_chemical_formula_sum 'C18 H29 Cl Cu N2 O5'
_chemical_formula_weight 452.42
_chemical_name_systematic
;
benzoylacetonatochlorobis(morpholine)copper(II)
;
_space_group_IT_number 2
_symmetry_cell_setting triclinic
_symmetry_space_group_name_Hall '-P 1'
_symmetry_space_group_name_H-M 'P -1'
_atom_sites_solution_hydrogens geom
_atom_sites_solution_primary direct
_atom_sites_solution_secondary difmap
_audit_creation_date 2011-11-23T15:18:09-00:00
_audit_creation_method 'WinGX routine CIF_UPDATE'
_cell_angle_alpha 82.211(2)
_cell_angle_beta 84.292(5)
_cell_angle_gamma 73.527(3)
_cell_formula_units_Z 2
_cell_length_a 6.8963(2)
_cell_length_b 11.7384(3)
_cell_length_c 13.5638(3)
_cell_measurement_reflns_used 275
_cell_measurement_temperature 295(2)
_cell_measurement_theta_max 52.0
_cell_measurement_theta_min 4.6
_cell_volume 1041.07(5)
_computing_structure_refinement 'SHELXL-97 (Sheldrick, 2008)'
_computing_structure_solution 'SHELXS-97 (Sheldrick, 2008)'
_diffrn_ambient_temperature 295(2)
_diffrn_measured_fraction_theta_full 0.974
_diffrn_measured_fraction_theta_max 0.974
_diffrn_measurement_device_type
;
Oxford Diffraction Xcalibur CCD
diffractometer
;
_diffrn_measurement_method '\w scan'
_diffrn_radiation_monochromator graphite
_diffrn_radiation_source 'fine-focus sealed tube'
_diffrn_radiation_type MoK\a
_diffrn_radiation_wavelength 0.71073
_diffrn_reflns_av_R_equivalents 0.0213
_diffrn_reflns_av_unetI/netI 0.0301
_diffrn_reflns_limit_h_max 8
_diffrn_reflns_limit_h_min -8
_diffrn_reflns_limit_k_max 13
_diffrn_reflns_limit_k_min -13
_diffrn_reflns_limit_l_max 16
_diffrn_reflns_limit_l_min -16
_diffrn_reflns_number 6784
_diffrn_reflns_theta_full 25
_diffrn_reflns_theta_max 25
_diffrn_reflns_theta_min 3.99
_diffrn_standards_number 27
_exptl_absorpt_coefficient_mu 1.207
_exptl_absorpt_correction_T_max 0.73194
_exptl_absorpt_correction_T_min 0.59872
_exptl_absorpt_correction_type analytical
_exptl_absorpt_process_details 'N.W. Alcock (1970). Cryst. Computing, p271'
_exptl_crystal_colour green
_exptl_crystal_density_diffrn 1.443
_exptl_crystal_density_method 'not measured'
_exptl_crystal_description block
_exptl_crystal_F_000 474
_exptl_crystal_size_max 0.64
_exptl_crystal_size_mid 0.55
_exptl_crystal_size_min 0.54
_refine_diff_density_max 0.293
_refine_diff_density_min -0.565
_refine_diff_density_rms 0.08
_refine_ls_extinction_method none
_refine_ls_goodness_of_fit_ref 1.024
_refine_ls_hydrogen_treatment mixed
_refine_ls_matrix_type full
_refine_ls_number_parameters 261
_refine_ls_number_reflns 3563
_refine_ls_number_restraints 2
_refine_ls_restrained_S_all 1.023
_refine_ls_R_factor_all 0.0428
_refine_ls_R_factor_gt 0.0318
_refine_ls_shift/su_max 0.012
_refine_ls_shift/su_mean 0
_refine_ls_structure_factor_coef Fsqd
_refine_ls_weighting_details 'calc w=1/[\s^2^(Fo^2^)+(0.0559P)^2^+0.0000P] where P=(Fo^2^+2Fc^2^)/3'
_refine_ls_weighting_scheme calc
_refine_ls_wR_factor_gt 0.0818
_refine_ls_wR_factor_ref 0.0847
_reflns_number_gt 2910
_reflns_number_total 3563
_reflns_threshold_expression >2sigma(I)
_cod_data_source_file c2ce25848j.txt
_cod_data_source_block bzac
_cod_database_code 7214787

loop_
_symmetry_equiv_pos_as_xyz
'x, y, z'
'-x, -y, -z'

loop_
_atom_site_label
_atom_site_type_symbol
_atom_site_fract_x
_atom_site_fract_y
_atom_site_fract_z
_atom_site_U_iso_or_equiv
_atom_site_adp_type
_atom_site_occupancy
_atom_site_symmetry_multiplicity
_atom_site_calc_flag
_atom_site_refinement_flags
Cu1 Cu 0.54850(4) 0.75479(3) 0.717116(19) 0.03361(12) Uani 1 1 d .
Cl2 Cl 0.22318(10) 0.88915(7) 0.63698(5) 0.0541(2) Uani 1 1 d .
O2 O 0.4220(3) 0.71905(14) 0.84828(11) 0.0383(4) Uani 1 1 d .
N1 N 0.6158(3) 0.89155(18) 0.77004(14) 0.0347(4) Uani 1 1 d D
O1 O 0.5313(3) 0.60826(15) 0.67328(12) 0.0414(4) Uani 1 1 d .
N2 N 0.7615(3) 0.75906(18) 0.59833(14) 0.0370(5) Uani 1 1 d D
O4 O 0.9768(3) 0.66158(16) 0.42232(12) 0.0506(5) Uani 1 1 d .
O5 O 0.7784(4) 1.0289(3) 0.59627(19) 0.0695(7) Uani 1 1 d .
O3 O 0.6918(3) 1.02454(19) 0.91784(14) 0.0605(5) Uani 1 1 d .
C11 C 0.4511(4) 0.9706(2) 0.82863(19) 0.0444(6) Uani 1 1 d .
H11A H 0.4087 0.9239 0.887 0.053 Uiso 1 1 calc R
H11B H 0.3354 1.0049 0.7884 0.053 Uiso 1 1 calc R
C2 C 0.4496(3) 0.5320(2) 0.72278(17) 0.0353(5) Uani 1 1 d .
C17 C 0.8269(4) 0.7722(3) 0.41469(18) 0.0495(7) Uani 1 1 d .
H17A H 0.7606 0.7825 0.353 0.059 Uiso 1 1 calc R
H17B H 0.8903 0.8365 0.4127 0.059 Uiso 1 1 calc R
C4 C 0.3502(3) 0.6301(2) 0.87672(16) 0.0330(5) Uani 1 1 d .
C18 C 0.6715(4) 0.7792(3) 0.50117(18) 0.0474(7) Uani 1 1 d .
H18A H 0.5742 0.8574 0.4949 0.057 Uiso 1 1 calc R
H18B H 0.599 0.72 0.4989 0.057 Uiso 1 1 calc R
C10 C 0.2200(4) 0.7229(2) 1.03314(19) 0.0466(6) Uani 1 1 d .
H10 H 0.2505 0.7921 1.0024 0.056 Uiso 1 1 calc R
C14 C 0.7966(4) 0.8508(2) 0.8281(2) 0.0469(6) Uani 1 1 d .
H14A H 0.9088 0.8054 0.7879 0.056 Uiso 1 1 calc R
H14B H 0.7708 0.798 0.8863 0.056 Uiso 1 1 calc R
C5 C 0.2597(3) 0.6241(2) 0.98174(16) 0.0337(5) Uani 1 1 d .
C15 C 0.9341(4) 0.6500(2) 0.60234(18) 0.0440(6) Uani 1 1 d .
H15A H 0.8826 0.5804 0.6091 0.053 Uiso 1 1 calc R
H15B H 1.0075 0.6456 0.6608 0.053 Uiso 1 1 calc R
C3 C 0.3539(4) 0.5421(2) 0.81743(18) 0.0398(6) Uani 1 1 d .
H3 H 0.2868 0.485 0.8432 0.048 Uiso 1 1 calc R
C9 C 0.1351(5) 0.7198(3) 1.1300(2) 0.0583(8) Uani 1 1 d .
H9 H 0.1072 0.7872 1.1636 0.07 Uiso 1 1 calc R
C16 C 1.0777(4) 0.6476(3) 0.51074(19) 0.0547(7) Uani 1 1 d .
H16A H 1.1427 0.7112 0.5085 0.066 Uiso 1 1 calc R
H16B H 1.1824 0.5721 0.5149 0.066 Uiso 1 1 calc R
C12 C 0.5216(5) 1.0698(3) 0.8608(2) 0.0569(8) Uani 1 1 d .
H12A H 0.5551 1.1196 0.8023 0.068 Uiso 1 1 calc R
H12B H 0.4123 1.1193 0.8998 0.068 Uiso 1 1 calc R
C13 C 0.8547(5) 0.9531(3) 0.8612(2) 0.0600(8) Uani 1 1 d .
H13A H 0.9712 0.9221 0.9012 0.072 Uiso 1 1 calc R
H13B H 0.8925 1.0022 0.8031 0.072 Uiso 1 1 calc R
C6 C 0.2165(4) 0.5216(2) 1.03053(18) 0.0394(6) Uani 1 1 d .
H6 H 0.2433 0.4538 0.9975 0.047 Uiso 1 1 calc R
C7 C 0.1337(4) 0.5190(2) 1.12788(18) 0.0431(6) Uani 1 1 d .
H7 H 0.1067 0.4493 1.1598 0.052 Uiso 1 1 calc R
C1 C 0.4622(4) 0.4235(3) 0.6727(2) 0.0514(7) Uani 1 1 d .
H1A H 0.4806 0.4417 0.6018 0.077 Uiso 1 1 calc R
H1B H 0.3392 0.4 0.6884 0.077 Uiso 1 1 calc R
H1C H 0.5748 0.3593 0.6958 0.077 Uiso 1 1 calc R
C8 C 0.0917(4) 0.6175(3) 1.17695(19) 0.0500(7) Uani 1 1 d .
H8 H 0.034 0.6159 1.2419 0.06 Uiso 1 1 calc R
H1N H 0.643(3) 0.9400(17) 0.7154(11) 0.037(7) Uiso 1 1 d D
H2N H 0.811(4) 0.8224(14) 0.6014(19) 0.046(8) Uiso 1 1 d D
H2W H 0.778(6) 1.051(4) 0.544(3) 0.084(14) Uiso 1 1 d .
H1W H 0.894(5) 1.010(3) 0.608(2) 0.067(11) Uiso 1 1 d .

loop_
_atom_site_aniso_label
_atom_site_aniso_U_11
_atom_site_aniso_U_22
_atom_site_aniso_U_33
_atom_site_aniso_U_23
_atom_site_aniso_U_13
_atom_site_aniso_U_12
Cu1 0.04474(19) 0.03465(18) 0.02415(16) -0.00829(11) 0.00531(12) -0.01549(13)
Cl2 0.0497(4) 0.0650(5) 0.0400(4) -0.0064(3) -0.0063(3) -0.0020(3)
O2 0.0603(11) 0.0350(9) 0.0244(8) -0.0077(7) 0.0073(7) -0.0223(8)
N1 0.0470(12) 0.0354(11) 0.0247(10) -0.0084(8) 0.0079(8) -0.0176(9)
O1 0.0599(11) 0.0383(10) 0.0315(9) -0.0104(7) 0.0079(8) -0.0226(8)
N2 0.0485(12) 0.0357(12) 0.0289(10) -0.0118(9) 0.0067(9) -0.0140(10)
O4 0.0664(12) 0.0492(11) 0.0340(9) -0.0188(8) 0.0099(8) -0.0102(9)
O5 0.0493(14) 0.104(2) 0.0518(15) 0.0240(14) -0.0042(11) -0.0299(13)
O3 0.0829(15) 0.0675(14) 0.0453(11) -0.0285(10) 0.0034(10) -0.0360(12)
C11 0.0490(15) 0.0432(15) 0.0435(14) -0.0195(12) 0.0104(12) -0.0145(12)
C2 0.0372(13) 0.0367(14) 0.0353(13) -0.0084(10) -0.0040(10) -0.0129(10)
C17 0.0712(18) 0.0469(16) 0.0274(13) -0.0048(11) 0.0051(12) -0.0139(14)
C4 0.0335(12) 0.0356(13) 0.0299(12) -0.0016(10) -0.0021(9) -0.0104(10)
C18 0.0536(16) 0.0501(16) 0.0307(13) -0.0034(11) 0.0042(11) -0.0044(13)
C10 0.0648(17) 0.0424(15) 0.0370(14) -0.0075(12) 0.0091(12) -0.0243(13)
C14 0.0528(16) 0.0470(16) 0.0449(15) -0.0137(12) -0.0032(12) -0.0159(13)
C5 0.0323(12) 0.0418(14) 0.0285(12) -0.0058(10) 0.0006(9) -0.0124(10)
C15 0.0451(14) 0.0523(16) 0.0314(13) -0.0102(11) 0.0024(11) -0.0072(12)
C3 0.0468(14) 0.0467(15) 0.0347(13) -0.0103(11) 0.0046(11) -0.0267(12)
C9 0.079(2) 0.0599(19) 0.0410(16) -0.0218(14) 0.0145(14) -0.0261(16)
C16 0.0483(16) 0.068(2) 0.0426(16) -0.0164(14) 0.0093(13) -0.0074(14)
C12 0.077(2) 0.0442(16) 0.0531(17) -0.0233(13) 0.0119(15) -0.0204(15)
C13 0.0605(19) 0.069(2) 0.0616(19) -0.0239(16) -0.0062(15) -0.0270(16)
C6 0.0413(14) 0.0448(15) 0.0349(13) -0.0065(11) 0.0004(10) -0.0165(11)
C7 0.0451(15) 0.0498(16) 0.0352(13) 0.0045(12) 0.0006(11) -0.0198(12)
C1 0.0645(18) 0.0512(17) 0.0482(16) -0.0191(13) 0.0033(13) -0.0276(14)
C8 0.0536(16) 0.068(2) 0.0292(13) -0.0062(13) 0.0089(11) -0.0222(14)

loop_
_atom_type_symbol
_atom_type_description
_atom_type_scat_dispersion_real
_atom_type_scat_dispersion_imag
_atom_type_scat_source
C C 0.0033 0.0016 'International Tables Vol C Tables 4.2.6.8 and 6.1.1.4'
H H 0 0 'International Tables Vol C Tables 4.2.6.8 and 6.1.1.4'
N N 0.0061 0.0033 'International Tables Vol C Tables 4.2.6.8 and 6.1.1.4'
O O 0.0106 0.006 'International Tables Vol C Tables 4.2.6.8 and 6.1.1.4'
Cl Cl 0.1484 0.1585 'International Tables Vol C Tables 4.2.6.8 and 6.1.1.4'
Cu Cu 0.3201 1.2651 'International Tables Vol C Tables 4.2.6.8 and 6.1.1.4'

loop_
_geom_angle_atom_site_label_1
_geom_angle_atom_site_label_2
_geom_angle_atom_site_label_3
_geom_angle
O1 Cu1 O2 92.18(7)
O1 Cu1 N1 169.94(8)
O2 Cu1 N1 88.37(7)
O1 Cu1 N2 85.96(7)
O2 Cu1 N2 162.30(8)
N1 Cu1 N2 90.47(8)
O1 Cu1 Cl2 95.58(6)
O2 Cu1 Cl2 97.07(5)
N1 Cu1 Cl2 94.32(6)
N2 Cu1 Cl2 100.63(6)
C4 O2 Cu1 126.46(15)
C14 N1 C11 108.56(19)
C14 N1 Cu1 112.30(15)
C11 N1 Cu1 116.83(15)
C14 N1 H1N 108.1(15)
C11 N1 H1N 104.6(15)
Cu1 N1 H1N 105.8(15)
C2 O1 Cu1 126.25(15)
C18 N2 C15 109.77(19)
C18 N2 Cu1 112.26(15)
C15 N2 Cu1 112.56(15)
C18 N2 H2N 106.4(16)
C15 N2 H2N 107.8(17)
Cu1 N2 H2N 107.7(16)
C17 O4 C16 109.6(2)
H2W O5 H1W 105(4)
C12 O3 C13 110.1(2)
N1 C11 C12 110.9(2)
N1 C11 H11A 109.5
C12 C11 H11A 109.5
N1 C11 H11B 109.5
C12 C11 H11B 109.5
H11A C11 H11B 108.1
O1 C2 C3 125.1(2)
O1 C2 C1 115.7(2)
C3 C2 C1 119.2(2)
O4 C17 C18 111.3(2)
O4 C17 H17A 109.4
C18 C17 H17A 109.4
O4 C17 H17B 109.4
C18 C17 H17B 109.4
H17A C17 H17B 108
O2 C4 C3 124.2(2)
O2 C4 C5 115.6(2)
C3 C4 C5 120.2(2)
N2 C18 C17 112.8(2)
N2 C18 H18A 109
C17 C18 H18A 109
N2 C18 H18B 109
C17 C18 H18B 109
H18A C18 H18B 107.8
C5 C10 C9 120.5(2)
C5 C10 H10 119.7
C9 C10 H10 119.7
N1 C14 C13 112.2(2)
N1 C14 H14A 109.2
C13 C14 H14A 109.2
N1 C14 H14B 109.2
C13 C14 H14B 109.2
H14A C14 H14B 107.9
C10 C5 C6 118.2(2)
C10 C5 C4 119.5(2)
C6 C5 C4 122.3(2)
N2 C15 C16 112.5(2)
N2 C15 H15A 109.1
C16 C15 H15A 109.1
N2 C15 H15B 109.1
C16 C15 H15B 109.1
H15A C15 H15B 107.8
C4 C3 C2 125.4(2)
C4 C3 H3 117.3
C2 C3 H3 117.3
C8 C9 C10 120.4(3)
C8 C9 H9 119.8
C10 C9 H9 119.8
O4 C16 C15 111.8(2)
O4 C16 H16A 109.2
C15 C16 H16A 109.2
O4 C16 H16B 109.2
C15 C16 H16B 109.2
H16A C16 H16B 107.9
O3 C12 C11 111.7(2)
O3 C12 H12A 109.3
C11 C12 H12A 109.3
O3 C12 H12B 109.3
C11 C12 H12B 109.3
H12A C12 H12B 108
O3 C13 C14 111.1(2)
O3 C13 H13A 109.4
C14 C13 H13A 109.4
O3 C13 H13B 109.4
C14 C13 H13B 109.4
H13A C13 H13B 108
C7 C6 C5 120.8(2)
C7 C6 H6 119.6
C5 C6 H6 119.6
C8 C7 C6 120.4(2)
C8 C7 H7 119.8
C6 C7 H7 119.8
C2 C1 H1A 109.5
C2 C1 H1B 109.5
H1A C1 H1B 109.5
C2 C1 H1C 109.5
H1A C1 H1C 109.5
H1B C1 H1C 109.5
C7 C8 C9 119.6(2)
C7 C8 H8 120.2
C9 C8 H8 120.2

loop_
_geom_bond_atom_site_label_1
_geom_bond_atom_site_label_2
_geom_bond_distance
Cu1 O1 1.9321(16)
Cu1 O2 1.9491(15)
Cu1 N1 2.027(2)
Cu1 N2 2.0751(19)
Cu1 Cl2 2.5916(7)
O2 C4 1.277(3)
N1 C14 1.470(3)
N1 C11 1.485(3)
N1 H1N 0.909(2)
O1 C2 1.272(3)
N2 C18 1.474(3)
N2 C15 1.479(3)
N2 H2N 0.909(2)
O4 C17 1.411(3)
O4 C16 1.413(3)
O5 H2W 0.72(4)
O5 H1W 0.79(3)
O3 C12 1.405(4)
O3 C13 1.423(4)
C11 C12 1.510(4)
C11 H11A 0.97
C11 H11B 0.97
C2 C3 1.388(3)
C2 C1 1.501(3)
C17 C18 1.502(3)
C17 H17A 0.97
C17 H17B 0.97
C4 C3 1.386(3)
C4 C5 1.498(3)
C18 H18A 0.97
C18 H18B 0.97
C10 C5 1.380(3)
C10 C9 1.384(4)
C10 H10 0.93
C14 C13 1.503(4)
C14 H14A 0.97
C14 H14B 0.97
C5 C6 1.387(3)
C15 C16 1.508(3)
C15 H15A 0.97
C15 H15B 0.97
C3 H3 0.93
C9 C8 1.376(4)
C9 H9 0.93
C16 H16A 0.97
C16 H16B 0.97
C12 H12A 0.97
C12 H12B 0.97
C13 H13A 0.97
C13 H13B 0.97
C6 C7 1.385(3)
C6 H6 0.93
C7 C8 1.358(4)
C7 H7 0.93
C1 H1A 0.96
C1 H1B 0.96
C1 H1C 0.96
C8 H8 0.93
